data_1562009
loop_
_publ_author_name
'Gong, Wei'
'Liu, Yan'
'Cui, Yong'

_publ_section_title
;
 Chiral and robust Zr(IV)-based metal-organic frameworks built from spiro
 skeletons.
;
_journal_issue 0
_journal_name_full 'Faraday discussions'
_journal_page_first 168
_journal_page_last 180
_journal_paper_doi 10.1039/d1fd00014d
_journal_volume 231
_journal_year 2021
_chemical_absolute_configuration rm
_chemical_formula_moiety '0.17(C810 H468 O360 P18 Zr54)'
_chemical_formula_sum 'C135 H78 O60 P3 Zr9'
_chemical_formula_weight 3573.86
_space_group_crystal_system hexagonal
_space_group_IT_number 180
_space_group_name_Hall 'P 62 2 (0 0 4)'
_space_group_name_H-M_alt 'P 62 2 2'
_atom_sites_solution_hydrogens geom
_audit_block_doi 10.5517/ccdc.csd.cc20tq1m
_audit_creation_date 2018-08-02
_audit_creation_method
;
Olex2 1.2
(compiled 2018.05.29 svn.r3508 for OlexSys, GUI svn.r5506)
;
_audit_update_record
;
2019-02-27 deposited with the CCDC.	2021-04-22 downloaded from the CCDC.
;
_cell_angle_alpha 90
_cell_angle_beta 90
_cell_angle_gamma 120
_cell_formula_units_Z 6
_cell_length_a 38.1622(9)
_cell_length_b 38.1622(9)
_cell_length_c 45.5859(15)
_cell_measurement_reflns_used 9688
_cell_measurement_temperature 173(2)
_cell_measurement_theta_max 43.13
_cell_measurement_theta_min 2.35
_cell_volume 57495(3)
_computing_cell_refinement 'Bruker SMART'
_computing_data_collection 'Bruker SMART'
_computing_data_reduction 'Bruker SAINT'
_computing_molecular_graphics 'Olex2 (Dolomanov et al., 2009)'
_computing_publication_material 'Olex2 (Dolomanov et al., 2009)'
_computing_structure_refinement 'XL (Sheldrick, 2008)'
_computing_structure_solution 'SHELXS-97 (Sheldrick, 1990)'
_diffrn_ambient_temperature 173(2)
_diffrn_measured_fraction_theta_full 0.997
_diffrn_measured_fraction_theta_max 0.997
_diffrn_measurement_device_type 'CCD area detector'
_diffrn_measurement_method 'phi and omega scans'
_diffrn_radiation_type CuK\a
_diffrn_radiation_wavelength 1.54178
_diffrn_reflns_av_R_equivalents 0.1803
_diffrn_reflns_av_unetI/netI 0.1128
_diffrn_reflns_Laue_measured_fraction_full 0.997
_diffrn_reflns_Laue_measured_fraction_max 0.997
_diffrn_reflns_limit_h_max 34
_diffrn_reflns_limit_h_min -34
_diffrn_reflns_limit_k_max 32
_diffrn_reflns_limit_k_min -34
_diffrn_reflns_limit_l_max 40
_diffrn_reflns_limit_l_min -41
_diffrn_reflns_number 163520
_diffrn_reflns_point_group_measured_fraction_full 0.997
_diffrn_reflns_point_group_measured_fraction_max 0.997
_diffrn_reflns_theta_full 44.727
_diffrn_reflns_theta_max 44.727
_diffrn_reflns_theta_min 2.510
_exptl_absorpt_coefficient_mu 2.346
_exptl_absorpt_correction_type none
_exptl_crystal_colour colorless
_exptl_crystal_density_diffrn 0.619
_exptl_crystal_density_method 'not measured'
_exptl_crystal_description block
_exptl_crystal_F_000 10638
_exptl_crystal_size_max 0.25
_exptl_crystal_size_mid 0.22
_exptl_crystal_size_min 0.18
_refine_diff_density_max 0.791
_refine_diff_density_min -0.923
_refine_diff_density_rms 0.077
_refine_ls_abs_structure_details
;
 Flack x determined using 3712 quotients [(I+)-(I-)]/[(I+)+(I-)]
 (Parsons, Flack and Wagner, Acta Cryst. B69 (2013) 249-259).
;
_refine_ls_abs_structure_Flack 0.060(10)
_refine_ls_extinction_method none
_refine_ls_goodness_of_fit_ref 1.026
_refine_ls_hydrogen_treatment constr
_refine_ls_matrix_type full
_refine_ls_number_parameters 802
_refine_ls_number_reflns 15251
_refine_ls_number_restraints 2025
_refine_ls_restrained_S_all 0.980
_refine_ls_R_factor_all 0.1096
_refine_ls_R_factor_gt 0.0755
_refine_ls_shift/su_max 0.000
_refine_ls_shift/su_mean 0.000
_refine_ls_structure_factor_coef Fsqd
_refine_ls_weighting_details 'w=1/[\s^2^(Fo^2^)+(0.0901P)^2^+139.4599P] where P=(Fo^2^+2Fc^2^)/3'
_refine_ls_weighting_scheme calc
_refine_ls_wR_factor_gt 0.1676
_refine_ls_wR_factor_ref 0.1797
_reflns_Friedel_coverage 0.789
_reflns_Friedel_fraction_full 0.997
_reflns_Friedel_fraction_max 0.997
_reflns_number_gt 11239
_reflns_number_total 15251
_reflns_threshold_expression 'I > 2\s(I)'
_cod_data_source_file d1fd00014d2.cif
_cod_data_source_block f
_cod_depositor_comments 'Adding full bibliography for 1562006--1562010.cif.'
_cod_original_sg_symbol_Hall 'P 62 2c (0 0 1)'
_cod_database_code 1562009
_shelx_shelxl_version_number 2014/7
_shelx_space_group_comment
;
The symmetry employed for this shelxl refinement is uniquely defined
by the following loop, which should always be used as a source of
symmetry information in preference to the above space-group names.
They are only intended as comments.
;
_shelx_estimated_absorpt_t_max 0.678
_shelx_estimated_absorpt_t_min 0.592
_olex2_refinement_description
;
1. Fixed Uiso
 At 1.2 times of:
  All C(H) groups, All C(H,H) groups
2. Restrained distances
 C55-O7 = C63-O16
 1.27 with sigma of 0.02
3. Rigid bond restraints
 O1, O2, O3, O4, O5, O6, O7
 with sigma for 1-2 distances of 0.01 and sigma for 1-3 distances of 0.01
 C16, C17
 with sigma for 1-2 distances of 0.01 and sigma for 1-3 distances of 0.01
 O22, O23
 with sigma for 1-2 distances of 0.01 and sigma for 1-3 distances of 0.01
 O23, O22
 with sigma for 1-2 distances of 0.01 and sigma for 1-3 distances of 0.01
4. Uiso/Uaniso restraints and constraints
O1 \\sim O2 \\sim O3 \\sim O4 \\sim O5 \\sim O6 \\sim O7 \\sim O8 \\sim O9
\\sim O10 \\sim O11 \\sim O12 \\sim O13 \\sim O14 \\sim O15 \\sim O16 \\sim O17
\\sim O18 \\sim O19 \\sim O20 \\sim O21 \\sim O22 \\sim O23 \\sim O24 \\sim O25
\\sim O26 \\sim O27 \\sim O28 \\sim O29 \\sim O30: within 3.8A with sigma of
0.01 and sigma for terminal atoms of 0.02
C1 \\sim C2 \\sim C3 \\sim C4 \\sim C5 \\sim C6 \\sim C7 \\sim C12 \\sim C11
\\sim C10 \\sim C9 \\sim C8 \\sim C13 \\sim C18 \\sim C17 \\sim C16 \\sim C15
\\sim C14 \\sim C19 \\sim C24 \\sim C23 \\sim C22 \\sim C21 \\sim C20 \\sim C25
\\sim C30 \\sim C29 \\sim C28 \\sim C27 \\sim C26 \\sim C31 \\sim C36 \\sim C35
\\sim C34 \\sim C33 \\sim C32 \\sim C37 \\sim C42 \\sim C41 \\sim C40 \\sim C39
\\sim C38 \\sim C43 \\sim C44 \\sim C45 \\sim C46 \\sim C47 \\sim C48 \\sim C49
\\sim C54 \\sim C53 \\sim C52 \\sim C51 \\sim C50 \\sim C55 \\sim C56 \\sim C57
\\sim C58 \\sim C59 \\sim C60 \\sim C61 \\sim C62 \\sim C63 \\sim C64 \\sim C65
\\sim C66 \\sim C67 \\sim C68: within 3.8A with sigma of 0.01 and sigma for
terminal atoms of 0.02
C16 \\sim C17: within 2A with sigma of 0.04 and sigma for terminal atoms of 0.08
O1 \\sim O2 \\sim O3 \\sim O4 \\sim O5 \\sim O6 \\sim O7: within 2A with sigma
of 0.04 and sigma for terminal atoms of 0.08
O22 \\sim O23: within 2A with sigma of 0.04 and sigma for terminal atoms of 0.08
O23 \\sim O22: within 2A with sigma of 0.04 and sigma for terminal atoms of 0.08
Uanis(O28) \\sim Ueq: with sigma of 0.001 and sigma for terminal atoms of 0.002
Uanis(O1) = Uanis(O4) = Uanis(O12) = Uanis(O16)
Uanis(O23) = Uanis(O7)
5.a Secondary CH2 refined with riding coordinates:
 C58(H58A,H58B), C59(H59A,H59B), C61(H61A,H61B), C62(H62A,H62B), C66(H66A,
 H66B), C67(H67A,H67B)
5.b Aromatic/amide H refined with riding coordinates:
 C2(H2), C3(H3), C5(H5), C6(H6), C8(H8), C17(H17), C24(H24), C23(H23),
 C21(H21), C20(H20), C30(H30), C29(H29), C27(H27), C26(H26), C36(H36), C35(H35),
  C33(H33), C32(H32), C42(H42), C41(H41), C39(H39), C38(H38), C44(H44),
 C54(H54), C53(H53), C51(H51), C50(H50)
5.c Fitted hexagon refined as free rotating group:
 C1(C2,C3,C4,C5,C6), C7(C12,C11,C10,C9,C8), C13(C18,C17,C16,C15,C14), C19(C24,
 C23,C22,C21,C20), C25(C30,C29,C28,C27,C26), C31(C36,C35,C34,C33,C32), C37(C42,
 C41,C40,C39,C38), C43(C44,C45,C46,C47,C48), C49(C54,C53,C52,C51,C50)
;
_olex2_submission_special_instructions 'No special instructions were received'

loop_
_space_group_symop_operation_xyz
'x, y, z'
'x-y, x, z+1/3'
'-y, x-y, z+2/3'
'-x, -y, z'
'-x+y, -x, z+1/3'
'y, -x+y, z+2/3'
'-y, -x, -z+2/3'
'x-y, -y, -z'
'x, x-y, -z+1/3'
'y, x, -z+2/3'
'-x+y, y, -z'
'-x, -x+y, -z+1/3'

loop_
_atom_site_label
_atom_site_type_symbol
_atom_site_fract_x
_atom_site_fract_y
_atom_site_fract_z
_atom_site_U_iso_or_equiv
_atom_site_adp_type
_atom_site_occupancy
_atom_site_site_symmetry_order
_atom_site_calc_flag
_atom_site_refinement_flags_posn
_atom_site_refinement_flags_adp
_atom_site_refinement_flags_occupancy
_atom_site_disorder_assembly
_atom_site_disorder_group
C1 C -0.3495(3) 0.1012(4) 0.2661(2) 0.032(4) Uani 1 1 d . U . . .
C2 C -0.3400(3) 0.1379(4) 0.2532(3) 0.041(4) Uani 1 1 d G U . . .
H2 H -0.3579 0.1477 0.2547 0.050 Uiso 1 1 calc R . . . .
C3 C -0.3037(4) 0.1601(3) 0.2381(2) 0.040(3) Uani 1 1 d G U . . .
H3 H -0.2973 0.1847 0.2296 0.048 Uiso 1 1 calc R . . . .
C4 C -0.2770(3) 0.1455(4) 0.2359(2) 0.033(3) Uani 1 1 d G U . . .
C5 C -0.2865(4) 0.1087(4) 0.2487(3) 0.045(3) Uani 1 1 d G U . . .
H5 H -0.2686 0.0989 0.2473 0.054 Uiso 1 1 calc R . . . .
C6 C -0.3227(4) 0.0866(3) 0.2638(2) 0.042(4) Uani 1 1 d G U . . .
H6 H -0.3291 0.0620 0.2724 0.050 Uiso 1 1 calc R . . . .
C7 C -0.2365(3) 0.1731(4) 0.2217(3) 0.037(3) Uani 1 1 d . U . . .
C12 C -0.2224(4) 0.1579(3) 0.1999(3) 0.035(3) Uani 1 1 d G U . . .
C11 C -0.1831(4) 0.1811(4) 0.1894(2) 0.032(3) Uani 1 1 d G U . . .
C10 C -0.1579(3) 0.2195(4) 0.2009(3) 0.030(3) Uani 1 1 d G U . . .
C9 C -0.1720(4) 0.2346(3) 0.2228(3) 0.030(3) Uani 1 1 d G U . . .
C8 C -0.2113(4) 0.2115(4) 0.2332(2) 0.035(3) Uani 1 1 d G U . . .
H8 H -0.2207 0.2216 0.2478 0.042 Uiso 1 1 calc R . . . .
C13 C -0.1317(4) 0.1534(3) 0.1300(3) 0.032(3) Uani 1 1 d . U . . .
C18 C -0.1089(4) 0.1635(3) 0.1045(3) 0.032(3) Uani 1 1 d G U . . .
C17 C -0.0990(3) 0.1992(4) 0.0898(2) 0.038(3) Uani 1 1 d G U . . .
H17 H -0.0837 0.2060 0.0727 0.046 Uiso 1 1 calc R . . . .
C16 C -0.1121(4) 0.2248(3) 0.1007(3) 0.029(3) Uani 1 1 d G U . . .
C15 C -0.1350(4) 0.2146(3) 0.1262(3) 0.034(3) Uani 1 1 d G U . . .
C14 C -0.1448(3) 0.1790(4) 0.1409(2) 0.032(3) Uani 1 1 d G U . . .
C19 C -0.0951(4) 0.1354(4) 0.0923(3) 0.041(3) Uani 1 1 d . U . . .
C24 C -0.1221(3) 0.0968(4) 0.0822(3) 0.043(3) Uani 1 1 d G U . . .
H24 H -0.1497 0.0859 0.0852 0.051 Uiso 1 1 calc R . . . .
C23 C -0.1078(4) 0.0743(3) 0.0677(3) 0.053(4) Uani 1 1 d G U . . .
H23 H -0.1259 0.0485 0.0610 0.063 Uiso 1 1 calc R . . . .
C22 C -0.0665(4) 0.0906(4) 0.0633(2) 0.039(4) Uani 1 1 d G U . . .
C21 C -0.0395(3) 0.1293(4) 0.0734(3) 0.054(4) Uani 1 1 d G U . . .
H21 H -0.0119 0.1401 0.0705 0.065 Uiso 1 1 calc R . . . .
C20 C -0.0538(4) 0.1517(3) 0.0879(3) 0.047(3) Uani 1 1 d G U . . .
H20 H -0.0357 0.1776 0.0947 0.056 Uiso 1 1 calc R . . . .
C25 C -0.1461(4) 0.2756(3) 0.2366(2) 0.032(3) Uani 1 1 d . U . . .
C30 C -0.1083(4) 0.2865(3) 0.2483(3) 0.035(3) Uani 1 1 d G U . . .
H30 H -0.0977 0.2695 0.2461 0.042 Uiso 1 1 calc R . . . .
C29 C -0.0866(3) 0.3230(4) 0.2632(2) 0.035(4) Uani 1 1 d G U . . .
H29 H -0.0613 0.3303 0.2711 0.042 Uiso 1 1 calc R . . . .
C28 C -0.1025(3) 0.3485(3) 0.2665(2) 0.030(4) Uani 1 1 d G U . . .
C27 C -0.1403(4) 0.3375(3) 0.2547(3) 0.032(3) Uani 1 1 d G U . . .
H27 H -0.1509 0.3546 0.2569 0.038 Uiso 1 1 calc R . . . .
C26 C -0.1620(3) 0.3011(4) 0.2398(2) 0.036(3) Uani 1 1 d G U . . .
H26 H -0.1873 0.2938 0.2319 0.043 Uiso 1 1 calc R . . . .
C31 C -0.0959(4) 0.2671(3) 0.0874(2) 0.038(3) Uani 1 1 d . U . . .
C36 C -0.0567(4) 0.2879(4) 0.0764(3) 0.035(3) Uani 1 1 d G U . . .
H36 H -0.0400 0.2767 0.0779 0.042 Uiso 1 1 calc R . . . .
C35 C -0.0425(3) 0.3253(4) 0.0630(3) 0.039(4) Uani 1 1 d G U . . .
H35 H -0.0163 0.3393 0.0557 0.047 Uiso 1 1 calc R . . . .
C34 C -0.0675(4) 0.3420(3) 0.0607(3) 0.043(4) Uani 1 1 d G U . . .
C33 C -0.1067(4) 0.3212(4) 0.0717(3) 0.043(4) Uani 1 1 d G U . . .
H33 H -0.1234 0.3323 0.0701 0.051 Uiso 1 1 calc R . . . .
C32 C -0.1209(3) 0.2837(4) 0.0850(3) 0.039(3) Uani 1 1 d G U . . .
H32 H -0.1471 0.2698 0.0924 0.047 Uiso 1 1 calc R . . . .
C37 C 0.1569(3) 0.0914(3) 0.0620(2) 0.028(4) Uani 1 1 d . U . . .
C42 C 0.1826(4) 0.0758(3) 0.0658(2) 0.035(4) Uani 1 1 d G U . . .
H42 H 0.1751 0.0500 0.0590 0.042 Uiso 1 1 calc R . . . .
C41 C 0.2197(3) 0.0988(4) 0.0798(2) 0.038(3) Uani 1 1 d G U . . .
H41 H 0.2369 0.0883 0.0823 0.046 Uiso 1 1 calc R . . . .
C40 C 0.2310(3) 0.1373(4) 0.0899(2) 0.033(3) Uani 1 1 d G U . . .
C39 C 0.2052(4) 0.1529(3) 0.0862(2) 0.040(3) Uani 1 1 d G U . . .
H39 H 0.2128 0.1787 0.0930 0.048 Uiso 1 1 calc R . . . .
C38 C 0.1682(3) 0.1300(4) 0.0722(2) 0.035(4) Uani 1 1 d G U . . .
H38 H 0.1510 0.1404 0.0697 0.042 Uiso 1 1 calc R . . . .
C43 C 0.2738(3) 0.1647(3) 0.1030(3) 0.035(3) Uani 1 1 d . U . . .
C44 C 0.2975(4) 0.2035(4) 0.0918(2) 0.039(3) Uani 1 1 d G U . . .
H44 H 0.2892 0.2115 0.0752 0.046 Uiso 1 1 calc R . . . .
C45 C 0.3337(3) 0.2304(3) 0.1054(3) 0.044(3) Uani 1 1 d G U . . .
C46 C 0.3462(3) 0.2185(3) 0.1303(3) 0.041(3) Uani 1 1 d G U . . .
C47 C 0.3225(4) 0.1797(4) 0.1415(2) 0.041(3) Uani 1 1 d G U . . .
C48 C 0.2862(3) 0.1528(3) 0.1278(3) 0.036(3) Uani 1 1 d G U . . .
C49 C 0.3608(4) 0.2706(3) 0.0910(3) 0.045(3) Uani 1 1 d . U . . .
C54 C 0.4025(4) 0.2874(4) 0.0898(3) 0.048(4) Uani 1 1 d G U . . .
H54 H 0.4146 0.2737 0.0978 0.058 Uiso 1 1 calc R . . . .
C53 C 0.4262(3) 0.3248(4) 0.0764(3) 0.048(4) Uani 1 1 d G U . . .
H53 H 0.4542 0.3361 0.0756 0.058 Uiso 1 1 calc R . . . .
C52 C 0.4082(4) 0.3453(3) 0.0644(3) 0.046(4) Uani 1 1 d G U . . .
C51 C 0.3664(4) 0.3285(4) 0.0656(3) 0.043(4) Uani 1 1 d G U . . .
H51 H 0.3543 0.3422 0.0575 0.052 Uiso 1 1 calc R . . . .
C50 C 0.3427(3) 0.2911(4) 0.0789(3) 0.047(4) Uani 1 1 d G U . . .
H50 H 0.3147 0.2798 0.0798 0.057 Uiso 1 1 calc R . . . .
C55 C -0.0475(6) 0.3838(6) 0.0464(4) 0.045(4) Uani 1 1 d D U . . .
C56 C -0.0800(6) 0.3859(6) 0.2852(4) 0.029(4) Uani 1 1 d . U . . .
C57 C -0.3864(7) 0.0795(7) 0.2841(5) 0.042(4) Uani 1 1 d . U . . .
C58 C -0.2461(6) 0.1192(5) 0.1813(4) 0.035(3) Uani 1 1 d . U . . .
H58A H -0.2481 0.0957 0.1911 0.042 Uiso 1 1 calc R . . . .
H58B H -0.2730 0.1141 0.1764 0.042 Uiso 1 1 calc R . . . .
C59 C -0.2198(5) 0.1305(5) 0.1549(4) 0.035(3) Uani 1 1 d . U . . .
H59A H -0.2268 0.1453 0.1411 0.043 Uiso 1 1 calc R . . . .
H59B H -0.2227 0.1065 0.1453 0.043 Uiso 1 1 calc R . . . .
C60 C -0.1747(5) 0.1580(5) 0.1664(4) 0.030(3) Uani 1 1 d . U . . .
C61 C -0.1564(5) 0.1325(5) 0.1778(3) 0.034(3) Uani 1 1 d . U . . .
H61A H -0.1339 0.1484 0.1909 0.041 Uiso 1 1 calc R . . . .
H61B H -0.1766 0.1089 0.1882 0.041 Uiso 1 1 calc R . . . .
C62 C -0.1419(5) 0.1199(5) 0.1507(4) 0.036(3) Uani 1 1 d . U . . .
H62A H -0.1183 0.1175 0.1551 0.044 Uiso 1 1 calc R . . . .
H62B H -0.1631 0.0944 0.1428 0.044 Uiso 1 1 calc R . . . .
C63 C -0.0506(7) 0.0661(6) 0.0505(5) 0.059(4) Uani 1 1 d D U . . .
C64 C 0.1194(6) 0.0676(7) 0.0475(4) 0.040(4) Uani 1 1 d . U . . .
C65 C 0.3445(7) 0.1722(4) 0.1667 0.038(4) Uani 1 2 d S TU P . .
C66 C 0.3714(5) 0.1566(6) 0.1560(4) 0.046(4) Uani 1 1 d . U . . .
H66A H 0.3960 0.1782 0.1474 0.055 Uiso 1 1 calc R . . . .
H66B H 0.3577 0.1355 0.1415 0.055 Uiso 1 1 calc R . . . .
C67 C 0.3809(6) 0.2409(6) 0.1499(4) 0.044(4) Uani 1 1 d . U . . .
H67A H 0.3841 0.2671 0.1547 0.053 Uiso 1 1 calc R . . . .
H67B H 0.4055 0.2449 0.1407 0.053 Uiso 1 1 calc R . . . .
C68 C 0.4289(7) 0.3855(7) 0.0481(5) 0.043(4) Uani 1 1 d . U . . .
O1 O -0.0056(4) 0.5270(3) 0.0403(2) 0.0387(16) Uani 1 1 d . U . . .
O2 O -0.0578(3) 0.4923(3) 0.0000(3) 0.059(3) Uani 1 1 d . U . . .
O3 O -0.1186(4) 0.4263(3) 0.0375(2) 0.039(4) Uani 1 1 d . U . . .
O4 O -0.0531(3) 0.4649(3) 0.0852(2) 0.0387(16) Uani 1 1 d . U . . .
O5 O -0.0468(3) 0.4399(3) -0.0001(3) 0.055(3) Uani 1 1 d . U . . .
O6 O -0.0652(4) 0.4055(4) 0.0532(2) 0.036(3) Uani 1 1 d . U . . .
O7 O -0.0206(3) 0.3924(3) 0.0272(2) 0.021(2) Uani 1 1 d D U . . .
O8 O -0.0735(4) 0.2916(4) 0.1532(3) 0.066(4) Uani 1 1 d . U . . .
O9 O -0.1361(4) 0.2971(4) 0.1703(3) 0.072(4) Uani 1 1 d . U . . .
O10 O -0.1480(4) 0.2406(4) 0.1383(3) 0.038(3) Uani 1 1 d . U . . .
O11 O -0.1205(4) 0.2422(4) 0.1902(2) 0.038(3) Uani 1 1 d . U . . .
O12 O -0.0563(4) 0.3853(4) 0.3041(3) 0.0387(16) Uani 1 1 d . U . . .
O13 O -0.0841(4) 0.4154(4) 0.2787(3) 0.037(3) Uani 1 1 d . U . . .
O14 O -0.4167(4) 0.0829(4) 0.2788(3) 0.046(4) Uani 1 1 d . U . . .
O15 O -0.3850(3) 0.0569(4) 0.3051(3) 0.032(3) Uani 1 1 d . U . . .
O16 O -0.0743(3) 0.0406(4) 0.0314(3) 0.0387(16) Uani 1 1 d D U . . .
O17 O -0.0151(4) 0.0749(4) 0.0533(3) 0.049(3) Uani 1 1 d . U . . .
O18 O -0.0299(3) -0.0002(4) 0.0389(3) 0.051(3) Uani 1 1 d . U . . .
O19 O -0.0041(3) 0.0537(3) -0.0002(3) 0.065(3) Uani 1 1 d . U . . .
O20 O 0.0269(3) 0.0527(3) 0.0855(2) 0.046(3) Uani 1 1 d . U . . .
O21 O 0.0597(4) 0.1195(3) 0.0358(2) 0.045(3) Uani 1 1 d . U . . .
O22 O 0.0915(3) 0.0759(3) 0.0530(3) 0.040(4) Uani 1 1 d . U . . .
O23 O 0.1146(3) 0.0398(3) 0.0296(2) 0.021(2) Uani 1 1 d . U . . .
O24 O 0.2075(4) 0.1353(4) 0.1562(3) 0.060(4) Uani 1 1 d . U . . .
O25 O 0.2596(4) 0.1157(3) 0.1421(3) 0.045(4) Uani 1 1 d . U . . .
O26 O 0.4120(3) 0.3919(3) 0.0297(2) 0.025(3) Uani 1 1 d . U . . .
O27 O 0.4682(4) 0.4047(4) 0.0533(2) 0.043(3) Uani 1 1 d . U . . .
O28 O 0.4645(4) 0.4710(4) 0.0387(2) 0.051(3) Uani 1 1 d . U . . .
O29 O 0.5175(4) 0.4683(4) 0.0858(2) 0.051(4) Uani 1 1 d . U . . .
O30 O 0.5413(4) 0.4230(4) 0.0368(3) 0.044(4) Uani 1 1 d . U . . .
P1 P 0.2289(2) 0.11444(12) 0.1667 0.047(2) Uani 1 2 d S T P . .
P2 P -0.11573(19) 0.27260(18) 0.16198(13) 0.0488(17) Uani 1 1 d . . . . .
Zr1 Zr 0.02689(5) 0.05357(4) 0.03868(3) 0.0189(4) Uani 1 1 d . . . . .
Zr2 Zr 0.06447(5) 0.0000 0.0000 0.0168(6) Uani 1 2 d S T P . .
Zr3 Zr -0.05315(5) 0.46574(5) 0.03899(3) 0.0227(5) Uani 1 1 d . . . . .
Zr4 Zr 0.43120(4) 0.44332(4) -0.00019(3) 0.0172(4) Uani 1 1 d . . . . .
Zr5 Zr 0.51870(5) 0.46601(5) 0.03871(3) 0.0246(5) Uani 1 1 d . . . . .

loop_
_atom_site_aniso_label
_atom_site_aniso_U_11
_atom_site_aniso_U_22
_atom_site_aniso_U_33
_atom_site_aniso_U_23
_atom_site_aniso_U_13
_atom_site_aniso_U_12
C1 0.030(6) 0.027(6) 0.039(6) 0.003(6) 0.012(6) 0.015(5)
C2 0.037(6) 0.031(6) 0.050(6) 0.001(5) 0.011(5) 0.013(5)
C3 0.037(5) 0.030(5) 0.044(5) 0.002(5) 0.012(5) 0.010(5)
C4 0.033(5) 0.025(5) 0.043(5) 0.001(4) 0.010(5) 0.015(4)
C5 0.040(5) 0.034(5) 0.050(5) 0.000(5) 0.013(5) 0.009(5)
C6 0.039(6) 0.032(6) 0.046(6) 0.004(6) 0.016(6) 0.010(5)
C7 0.034(5) 0.028(4) 0.044(4) -0.002(4) 0.012(4) 0.013(4)
C12 0.034(4) 0.027(4) 0.045(4) -0.005(4) 0.011(4) 0.015(4)
C11 0.031(4) 0.025(4) 0.039(4) -0.003(4) 0.012(4) 0.014(4)
C10 0.029(4) 0.024(4) 0.042(4) -0.002(4) 0.010(4) 0.018(4)
C9 0.027(5) 0.025(5) 0.040(5) -0.002(4) 0.005(4) 0.015(4)
C8 0.033(5) 0.029(5) 0.043(5) -0.005(4) 0.011(4) 0.014(4)
C13 0.032(4) 0.024(4) 0.046(5) -0.006(4) 0.007(4) 0.017(4)
C18 0.030(5) 0.024(5) 0.050(5) -0.008(4) 0.006(4) 0.018(4)
C17 0.035(5) 0.029(5) 0.052(5) -0.005(4) 0.008(4) 0.017(4)
C16 0.027(5) 0.024(5) 0.047(5) -0.001(5) 0.006(5) 0.022(4)
C15 0.033(4) 0.025(4) 0.047(4) -0.003(4) 0.008(4) 0.018(4)
C14 0.032(4) 0.024(4) 0.045(5) 0.000(4) 0.007(4) 0.018(4)
C19 0.036(5) 0.030(5) 0.056(5) -0.008(5) 0.004(5) 0.015(4)
C24 0.037(5) 0.030(5) 0.064(5) -0.014(5) 0.006(5) 0.019(5)
C23 0.044(6) 0.037(6) 0.068(7) -0.018(6) 0.007(6) 0.013(6)
C22 0.036(6) 0.027(6) 0.059(6) -0.015(6) 0.007(6) 0.019(5)
C21 0.043(6) 0.039(6) 0.068(6) -0.017(6) 0.006(6) 0.011(5)
C20 0.040(5) 0.031(5) 0.068(6) -0.016(5) 0.006(5) 0.017(5)
C25 0.028(5) 0.026(5) 0.043(5) -0.003(5) 0.006(5) 0.014(5)
C30 0.029(5) 0.030(5) 0.047(5) -0.004(5) 0.004(5) 0.015(5)
C29 0.027(6) 0.031(6) 0.046(6) -0.003(5) 0.000(5) 0.013(5)
C28 0.024(6) 0.026(6) 0.040(6) -0.002(6) 0.004(6) 0.012(5)
C27 0.026(6) 0.026(6) 0.047(6) -0.002(5) 0.003(5) 0.016(5)
C26 0.027(5) 0.030(5) 0.046(5) -0.004(5) 0.002(5) 0.011(5)
C31 0.035(6) 0.028(5) 0.056(6) 0.000(5) 0.007(5) 0.020(5)
C36 0.035(5) 0.027(5) 0.056(6) -0.001(5) 0.010(5) 0.026(5)
C35 0.036(6) 0.030(6) 0.057(6) -0.001(6) 0.015(6) 0.020(6)
C34 0.041(7) 0.028(6) 0.058(7) 0.003(6) 0.010(6) 0.017(6)
C33 0.040(6) 0.032(6) 0.059(7) -0.003(6) 0.014(6) 0.020(6)
C32 0.034(6) 0.030(5) 0.057(6) 0.001(5) 0.012(5) 0.020(5)
C37 0.023(6) 0.028(6) 0.035(6) 0.001(6) -0.006(6) 0.015(6)
C42 0.028(6) 0.032(6) 0.040(6) 0.000(6) -0.006(6) 0.012(6)
C41 0.031(6) 0.036(6) 0.048(6) 0.004(5) -0.005(5) 0.017(5)
C40 0.028(6) 0.033(6) 0.041(6) 0.004(5) -0.008(5) 0.018(5)
C39 0.032(6) 0.036(6) 0.046(6) 0.003(5) -0.005(5) 0.013(5)
C38 0.028(6) 0.035(6) 0.045(6) 0.004(6) -0.006(6) 0.017(6)
C43 0.030(5) 0.034(5) 0.043(6) 0.008(5) -0.004(5) 0.018(5)
C44 0.032(5) 0.039(5) 0.042(5) 0.013(5) -0.003(4) 0.015(4)
C45 0.037(5) 0.041(5) 0.044(5) 0.013(5) -0.004(4) 0.012(5)
C46 0.033(5) 0.039(5) 0.044(5) 0.015(5) -0.002(4) 0.014(5)
C47 0.036(6) 0.039(6) 0.041(6) 0.012(5) 0.000(5) 0.013(5)
C48 0.031(5) 0.035(5) 0.039(5) 0.009(5) -0.003(4) 0.015(4)
C49 0.035(5) 0.043(5) 0.048(5) 0.015(5) 0.000(5) 0.012(5)
C54 0.037(6) 0.044(6) 0.049(6) 0.017(5) -0.003(5) 0.010(5)
C53 0.038(7) 0.045(7) 0.049(7) 0.017(6) 0.002(6) 0.010(6)
C52 0.036(6) 0.044(7) 0.048(7) 0.014(6) 0.000(6) 0.013(6)
C51 0.036(6) 0.040(6) 0.048(6) 0.016(5) 0.000(6) 0.015(5)
C50 0.036(6) 0.045(6) 0.050(6) 0.014(5) 0.002(5) 0.011(5)
C55 0.045(7) 0.030(7) 0.064(8) 0.000(7) 0.012(7) 0.021(7)
C56 0.025(7) 0.023(7) 0.044(7) -0.001(6) 0.004(6) 0.015(6)
C57 0.036(7) 0.034(7) 0.046(7) 0.002(6) 0.010(6) 0.009(6)
C58 0.034(5) 0.026(5) 0.042(5) -0.001(5) 0.014(5) 0.012(4)
C59 0.036(5) 0.025(5) 0.044(5) -0.006(4) 0.014(4) 0.014(4)
C60 0.030(4) 0.023(4) 0.044(5) -0.006(4) 0.013(4) 0.018(4)
C61 0.032(5) 0.026(5) 0.043(5) 0.000(4) 0.007(4) 0.013(4)
C62 0.034(5) 0.026(5) 0.050(5) -0.008(5) 0.004(5) 0.017(4)
C63 0.049(7) 0.040(7) 0.076(7) -0.012(6) 0.002(7) 0.013(6)
C64 0.033(7) 0.038(7) 0.044(7) 0.004(6) -0.002(6) 0.014(6)
C65 0.031(6) 0.037(6) 0.044(7) 0.011(6) 0.000 0.015(3)
C66 0.035(7) 0.044(7) 0.043(7) 0.004(6) 0.002(6) 0.008(6)
C67 0.039(6) 0.041(6) 0.045(6) 0.010(5) 0.002(5) 0.014(5)
C68 0.033(7) 0.041(7) 0.049(8) 0.012(7) 0.003(7) 0.013(7)
O1 0.016(3) 0.031(4) 0.062(4) 0.006(3) -0.002(3) 0.007(3)
O2 0.059(7) 0.041(6) 0.040(6) 0.003(6) -0.004(6) -0.003(6)
O3 0.038(7) 0.040(8) 0.035(7) -0.002(6) -0.006(6) 0.017(6)
O4 0.016(3) 0.031(4) 0.062(4) 0.006(3) -0.002(3) 0.007(3)
O5 0.039(5) 0.057(6) 0.041(5) 0.003(6) 0.000(5) 0.004(5)
O6 0.034(6) 0.032(6) 0.044(6) 0.005(5) 0.012(5) 0.018(6)
O7 0.017(5) 0.013(4) 0.036(5) -0.003(4) 0.001(4) 0.010(4)
O8 0.067(10) 0.042(8) 0.070(9) 0.000(7) 0.023(8) 0.014(8)
O9 0.113(10) 0.038(8) 0.058(9) -0.006(7) 0.040(8) 0.033(8)
O10 0.064(8) 0.027(7) 0.040(7) 0.000(6) 0.011(7) 0.035(6)
O11 0.048(8) 0.037(7) 0.033(7) -0.001(6) 0.009(6) 0.024(6)
O12 0.016(3) 0.031(4) 0.062(4) 0.006(3) -0.002(3) 0.007(3)
O13 0.022(7) 0.032(8) 0.053(8) 0.000(7) -0.016(6) 0.009(7)
O14 0.023(8) 0.059(9) 0.056(8) 0.008(7) 0.007(7) 0.020(7)
O15 0.017(7) 0.034(8) 0.036(8) -0.003(7) 0.008(6) 0.004(6)
O16 0.016(3) 0.031(4) 0.062(4) 0.006(3) -0.002(3) 0.007(3)
O17 0.020(6) 0.041(6) 0.078(6) -0.018(5) -0.016(5) 0.010(5)
O18 0.023(6) 0.044(6) 0.090(7) -0.002(6) -0.007(5) 0.020(5)
O19 0.039(6) 0.054(6) 0.060(6) -0.003(6) -0.006(7) -0.009(5)
O20 0.019(7) 0.046(7) 0.078(8) -0.001(6) -0.007(6) 0.021(6)
O21 0.027(8) 0.032(7) 0.064(7) 0.004(6) -0.003(8) 0.005(7)
O22 0.019(7) 0.026(7) 0.064(8) -0.006(6) -0.002(6) 0.003(6)
O23 0.017(5) 0.013(4) 0.036(5) -0.003(4) 0.001(4) 0.010(4)
O24 0.044(9) 0.073(10) 0.063(11) 0.015(8) 0.001(7) 0.028(8)
O25 0.036(9) 0.038(9) 0.055(9) 0.013(7) 0.005(7) 0.014(7)
O26 0.030(7) 0.022(6) 0.020(6) 0.005(5) -0.003(5) 0.012(5)
O27 0.042(7) 0.030(6) 0.039(6) 0.012(5) -0.005(6) 0.004(6)
O28 0.051(3) 0.051(3) 0.052(3) -0.0002(14) -0.0003(14) 0.0265(19)
O29 0.036(8) 0.037(8) 0.067(8) 0.004(7) -0.002(6) 0.009(7)
O30 0.041(8) 0.049(8) 0.043(8) 0.000(7) 0.000(7) 0.022(7)
P1 0.033(5) 0.051(5) 0.050(6) 0.009(5) 0.000 0.017(3)
P2 0.052(5) 0.041(4) 0.047(5) 0.004(4) 0.019(4) 0.019(4)
Zr1 0.0179(11) 0.0176(10) 0.0226(10) -0.0025(8) -0.0008(9) 0.0100(10)
Zr2 0.0136(10) 0.0153(14) 0.0220(13) 0.0020(14) 0.0010(7) 0.0077(7)
Zr3 0.0273(12) 0.0201(12) 0.0278(11) 0.0011(9) 0.0033(9) 0.0172(10)
Zr4 0.0112(9) 0.0190(9) 0.0202(9) -0.0009(9) -0.0004(9) 0.0066(8)
Zr5 0.0205(13) 0.0257(13) 0.0235(11) 0.0036(9) -0.0031(9) 0.0085(11)

loop_
_atom_type_symbol
_atom_type_description
_atom_type_scat_dispersion_real
_atom_type_scat_dispersion_imag
_atom_type_scat_source
C C 0.0181 0.0091 'International Tables Vol C Tables 4.2.6.8 and 6.1.1.4'
H H 0.0000 0.0000 'International Tables Vol C Tables 4.2.6.8 and 6.1.1.4'
O O 0.0492 0.0322 'International Tables Vol C Tables 4.2.6.8 and 6.1.1.4'
P P 0.2955 0.4335 'International Tables Vol C Tables 4.2.6.8 and 6.1.1.4'
Zr Zr -0.1862 2.2449 'International Tables Vol C Tables 4.2.6.8 and 6.1.1.4'

loop_
_citation_id
_citation_doi
_citation_year
1 10.1021/jacs.9b02294 2019

loop_
_geom_angle_atom_site_label_1
_geom_angle_atom_site_label_2
_geom_angle_atom_site_label_3
_geom_angle
_geom_angle_site_symmetry_1
_geom_angle_site_symmetry_3
_geom_angle_publ_flag
C2 C1 C6 120.0 . . ?
C2 C1 C57 119.7(13) . . ?
C6 C1 C57 120.1(13) . . ?
C1 C2 H2 120.0 . . ?
C1 C2 C3 120.0 . . ?
C3 C2 H2 120.0 . . ?
C2 C3 H3 120.0 . . ?
C2 C3 C4 120.0 . . ?
C4 C3 H3 120.0 . . ?
C3 C4 C7 116.7(10) . . ?
C5 C4 C3 120.0 . . ?
C5 C4 C7 123.0(10) . . ?
C4 C5 H5 120.0 . . ?
C6 C5 C4 120.0 . . ?
C6 C5 H5 120.0 . . ?
C1 C6 H6 120.0 . . ?
C5 C6 C1 120.0 . . ?
C5 C6 H6 120.0 . . ?
C12 C7 C4 119.2(10) . . ?
C12 C7 C8 120.0 . . ?
C8 C7 C4 120.2(10) . . ?
C7 C12 C11 120.0 . . ?
C7 C12 C58 129.0(11) . . ?
C11 C12 C58 110.5(11) . . ?
C12 C11 C10 120.0 . . ?
C12 C11 C60 110.1(11) . . ?
C10 C11 C60 129.8(11) . . ?
C9 C10 C11 120.0 . . ?
O11 C10 C11 119.9(11) . . ?
O11 C10 C9 120.0(11) . . ?
C10 C9 C8 120.0 . . ?
C10 C9 C25 122.8(10) . . ?
C8 C9 C25 117.2(10) . . ?
C7 C8 H8 120.0 . . ?
C9 C8 C7 120.0 . . ?
C9 C8 H8 120.0 . . ?
C18 C13 C14 120.0 . . ?
C18 C13 C62 129.2(11) . . ?
C14 C13 C62 110.5(11) . . ?
C13 C18 C17 120.0 . . ?
C13 C18 C19 120.1(9) . . ?
C17 C18 C19 119.9(9) . . ?
C18 C17 H17 120.0 . . ?
C16 C17 C18 120.0 . . ?
C16 C17 H17 120.0 . . ?
C17 C16 C31 120.0(9) . . ?
C15 C16 C17 120.0 . . ?
C15 C16 C31 119.4(9) . . ?
C16 C15 C14 120.0 . . ?
C16 C15 O10 121.4(10) . . ?
C14 C15 O10 118.6(10) . . ?
C13 C14 C60 109.7(10) . . ?
C15 C14 C13 120.0 . . ?
C15 C14 C60 129.6(10) . . ?
C24 C19 C18 122.4(10) . . ?
C24 C19 C20 120.0 . . ?
C20 C19 C18 117.0(10) . . ?
C19 C24 H24 120.0 . . ?
C19 C24 C23 120.0 . . ?
C23 C24 H24 120.0 . . ?
C24 C23 H23 120.0 . . ?
C24 C23 C22 120.0 . . ?
C22 C23 H23 120.0 . . ?
C23 C22 C63 120.8(12) . . ?
C21 C22 C23 120.0 . . ?
C21 C22 C63 119.0(12) . . ?
C22 C21 H21 120.0 . . ?
C22 C21 C20 120.0 . . ?
C20 C21 H21 120.0 . . ?
C19 C20 H20 120.0 . . ?
C21 C20 C19 120.0 . . ?
C21 C20 H20 120.0 . . ?
C30 C25 C9 121.0(10) . . ?
C30 C25 C26 120.0 . . ?
C26 C25 C9 118.7(10) . . ?
C25 C30 H30 120.0 . . ?
C29 C30 C25 120.0 . . ?
C29 C30 H30 120.0 . . ?
C30 C29 H29 120.0 . . ?
C30 C29 C28 120.0 . . ?
C28 C29 H29 120.0 . . ?
C29 C28 C56 118.8(12) . . ?
C27 C28 C29 120.0 . . ?
C27 C28 C56 121.0(12) . . ?
C28 C27 H27 120.0 . . ?
C28 C27 C26 120.0 . . ?
C26 C27 H27 120.0 . . ?
C25 C26 H26 120.0 . . ?
C27 C26 C25 120.0 . . ?
C27 C26 H26 120.0 . . ?
C36 C31 C16 119.7(10) . . ?
C36 C31 C32 120.0 . . ?
C32 C31 C16 120.2(10) . . ?
C31 C36 H36 120.0 . . ?
C35 C36 C31 120.0 . . ?
C35 C36 H36 120.0 . . ?
C36 C35 H35 120.0 . . ?
C34 C35 C36 120.0 . . ?
C34 C35 H35 120.0 . . ?
C35 C34 C33 120.0 . . ?
C35 C34 C55 114.3(12) . . ?
C33 C34 C55 125.7(12) . . ?
C34 C33 H33 120.0 . . ?
C32 C33 C34 120.0 . . ?
C32 C33 H33 120.0 . . ?
C31 C32 H32 120.0 . . ?
C33 C32 C31 120.0 . . ?
C33 C32 H32 120.0 . . ?
C42 C37 C38 120.0 . . ?
C42 C37 C64 119.2(13) . . ?
C38 C37 C64 120.8(13) . . ?
C37 C42 H42 120.0 . . ?
C41 C42 C37 120.0 . . ?
C41 C42 H42 120.0 . . ?
C42 C41 H41 120.0 . . ?
C40 C41 C42 120.0 . . ?
C40 C41 H41 120.0 . . ?
C41 C40 C43 120.5(10) . . ?
C39 C40 C41 120.0 . . ?
C39 C40 C43 119.3(10) . . ?
C40 C39 H39 120.0 . . ?
C38 C39 C40 120.0 . . ?
C38 C39 H39 120.0 . . ?
C37 C38 H38 120.0 . . ?
C39 C38 C37 120.0 . . ?
C39 C38 H38 120.0 . . ?
C44 C43 C40 118.9(9) . . ?
C44 C43 C48 120.0 . . ?
C48 C43 C40 120.6(9) . . ?
C43 C44 H44 120.0 . . ?
C43 C44 C45 120.0 . . ?
C45 C44 H44 120.0 . . ?
C44 C45 C46 120.0 . . ?
C44 C45 C49 118.6(10) . . ?
C46 C45 C49 121.1(10) . . ?
C45 C46 C67 131.5(11) . . ?
C47 C46 C45 120.0 . . ?
C47 C46 C67 108.3(11) . . ?
C46 C47 C48 120.0 . . ?
C46 C47 C65 110.4(11) . . ?
C48 C47 C65 129.3(11) . . ?
C43 C48 O25 120.5(10) . . ?
C47 C48 C43 120.0 . . ?
C47 C48 O25 118.8(10) . . ?
C54 C49 C45 122.2(10) . . ?
C54 C49 C50 120.0 . . ?
C50 C49 C45 117.8(10) . . ?
C49 C54 H54 120.0 . . ?
C53 C54 C49 120.0 . . ?
C53 C54 H54 120.0 . . ?
C54 C53 H53 120.0 . . ?
C54 C53 C52 120.0 . . ?
C52 C53 H53 120.0 . . ?
C53 C52 C68 127.3(13) . . ?
C51 C52 C53 120.0 . . ?
C51 C52 C68 112.7(13) . . ?
C52 C51 H51 120.0 . . ?
C52 C51 C50 120.0 . . ?
C50 C51 H51 120.0 . . ?
C49 C50 C51 120.0 . . ?
C49 C50 H50 120.0 . . ?
C51 C50 H50 120.0 . . ?
O6 C55 C34 114.0(15) . . ?
O7 C55 C34 118.9(17) . . ?
O7 C55 O6 126.4(18) . . ?
O12 C56 C28 116.3(18) . . ?
O13 C56 C28 116.8(18) . . ?
O13 C56 O12 126.6(19) . . ?
O14 C57 C1 120(2) . . ?
O14 C57 O15 124(2) . . ?
O15 C57 C1 116(2) . . ?
C12 C58 H58A 111.7 . . ?
C12 C58 H58B 111.7 . . ?
H58A C58 H58B 109.5 . . ?
C59 C58 C12 100.3(13) . . ?
C59 C58 H58A 111.7 . . ?
C59 C58 H58B 111.7 . . ?
C58 C59 H59A 110.5 . . ?
C58 C59 H59B 110.5 . . ?
C58 C59 C60 106.0(14) . . ?
H59A C59 H59B 108.7 . . ?
C60 C59 H59A 110.5 . . ?
C60 C59 H59B 110.5 . . ?
C11 C60 C14 122.8(12) . . ?
C11 C60 C59 98.1(12) . . ?
C11 C60 C61 115.6(14) . . ?
C14 C60 C59 111.6(14) . . ?
C14 C60 C61 97.4(12) . . ?
C61 C60 C59 112.0(13) . . ?
C60 C61 H61A 110.5 . . ?
C60 C61 H61B 110.5 . . ?
H61A C61 H61B 108.7 . . ?
C62 C61 C60 106.1(13) . . ?
C62 C61 H61A 110.5 . . ?
C62 C61 H61B 110.5 . . ?
C13 C62 C61 102.9(13) . . ?
C13 C62 H62A 111.2 . . ?
C13 C62 H62B 111.2 . . ?
C61 C62 H62A 111.2 . . ?
C61 C62 H62B 111.2 . . ?
H62A C62 H62B 109.1 . . ?
O16 C63 C22 113.2(19) . . ?
O17 C63 C22 122.4(18) . . ?
O17 C63 O16 123(2) . . ?
O22 C64 C37 116.7(19) . . ?
O22 C64 O23 122.8(18) . . ?
O23 C64 C37 120.6(19) . . ?
C47 C65 C47 123(2) 9 . ?
C66 C65 C47 112.3(14) 9 9 ?
C66 C65 C47 100.6(8) 9 . ?
C66 C65 C47 100.6(13) . 9 ?
C66 C65 C47 112.3(8) . . ?
C66 C65 C66 107(2) 9 . ?
C65 C66 H66A 110.9 . . ?
C65 C66 H66B 110.9 . . ?
C65 C66 C67 104.4(12) . 9 ?
H66A C66 H66B 108.9 . . ?
C67 C66 H66A 110.9 9 . ?
C67 C66 H66B 110.9 9 . ?
C46 C67 C66 105.7(14) . 9 ?
C46 C67 H67A 110.6 . . ?
C46 C67 H67B 110.6 . . ?
C66 C67 H67A 110.6 9 . ?
C66 C67 H67B 110.6 9 . ?
H67A C67 H67B 108.7 . . ?
O26 C68 C52 120(2) . . ?
O26 C68 O27 128(2) . . ?
O27 C68 C52 110.5(18) . . ?
Zr3 O1 Zr3 114.2(5) 4_565 . ?
Zr3 O1 Zr4 106.8(5) 4_565 8_565 ?
Zr3 O1 Zr4 106.5(5) . 8_565 ?
Zr3 O2 Zr4 109.2(5) . 8_565 ?
Zr5 O2 Zr3 115.8(6) 11 . ?
Zr5 O2 Zr4 109.2(5) 11 8_565 ?
Zr3 O5 Zr4 108.7(5) . 11 ?
Zr5 O5 Zr3 115.1(6) 11 . ?
Zr5 O5 Zr4 109.2(5) 11 11 ?
C55 O6 Zr3 132.2(11) . . ?
C55 O7 Zr4 132.5(12) . 11 ?
C15 O10 P2 112.4(10) . . ?
C10 O11 P2 116.1(10) . . ?
C56 O12 Zr4 132.7(13) . 2 ?
C56 O13 Zr3 133.3(13) . 9_565 ?
C57 O14 Zr5 135.7(15) . 9_455 ?
C57 O15 Zr4 132.2(13) . 12 ?
C63 O16 Zr2 130.5(14) . 4 ?
C63 O17 Zr1 139.9(13) . . ?
Zr1 O18 Zr1 114.5(5) 4 . ?
Zr1 O18 Zr2 108.8(5) 4 4 ?
Zr1 O18 Zr2 108.4(5) . 4 ?
Zr1 O19 Zr1 112.4(5) 11 . ?
Zr1 O19 Zr2 109.1(5) 11 4 ?
Zr1 O19 Zr2 108.7(5) . 4 ?
C64 O22 Zr1 137.2(13) . . ?
C64 O23 Zr2 132.5(12) . . ?
C48 O25 P1 119.6(10) . . ?
C68 O26 Zr4 131.9(14) . . ?
C68 O27 Zr5 131.9(13) . . ?
Zr4 O28 Zr5 108.9(5) . 4_665 ?
Zr4 O28 Zr5 108.4(5) . . ?
Zr5 O28 Zr5 109.5(5) 4_665 . ?
O24 P1 O24 122.8(11) 9 . ?
O24 P1 O25 110.6(6) . . ?
O24 P1 O25 104.7(7) 9 . ?
O24 P1 O25 110.6(6) 9 9 ?
O24 P1 O25 104.7(7) . 9 ?
O25 P1 O25 101.4(10) 9 . ?
O8 P2 O9 122.6(8) . . ?
O8 P2 O10 115.1(7) . . ?
O8 P2 O11 105.4(8) . . ?
O9 P2 O10 101.4(7) . . ?
O9 P2 O11 108.5(7) . . ?
O10 P2 O11 102.1(6) . . ?
O17 Zr1 O22 128.4(4) . . ?
O17 Zr1 Zr1 107.2(3) . 11 ?
O17 Zr1 Zr1 108.3(3) . 4 ?
O17 Zr1 Zr2 71.2(3) . 4 ?
O17 Zr1 Zr2 160.3(3) . . ?
O18 Zr1 O17 138.7(4) 4 . ?
O18 Zr1 O17 77.1(4) . . ?
O18 Zr1 O18 65.5(5) 4 . ?
O18 Zr1 O19 72.8(4) 4 11 ?
O18 Zr1 O19 107.9(4) 4 . ?
O18 Zr1 O19 72.9(4) . . ?
O18 Zr1 O20 88.8(4) 4 . ?
O18 Zr1 O20 89.3(4) . . ?
O18 Zr1 O21 147.1(5) . . ?
O18 Zr1 O21 147.2(5) 4 . ?
O18 Zr1 O22 139.4(4) . . ?
O18 Zr1 O22 77.6(4) 4 . ?
O18 Zr1 Zr1 32.9(3) 4 4 ?
O18 Zr1 Zr1 32.6(3) . 4 ?
O18 Zr1 Zr1 90.2(3) . 11 ?
O18 Zr1 Zr1 90.4(3) 4 11 ?
O18 Zr1 Zr2 87.6(3) 4 4 ?
O18 Zr1 Zr2 87.5(3) . . ?
O18 Zr1 Zr2 36.7(3) . 4 ?
O18 Zr1 Zr2 36.7(3) 4 . ?
O19 Zr1 O17 75.4(5) . . ?
O19 Zr1 O17 138.5(5) 11 . ?
O19 Zr1 O18 107.9(5) 11 . ?
O19 Zr1 O19 67.6(5) 11 . ?
O19 Zr1 O20 145.7(5) 11 . ?
O19 Zr1 O20 146.7(5) . . ?
O19 Zr1 O21 87.1(4) 11 . ?
O19 Zr1 O21 87.0(4) . . ?
O19 Zr1 O22 137.7(5) . . ?
O19 Zr1 O22 74.8(5) 11 . ?
O19 Zr1 Zr1 34.0(3) 11 11 ?
O19 Zr1 Zr1 90.1(3) . 4 ?
O19 Zr1 Zr1 90.2(3) 11 4 ?
O19 Zr1 Zr1 33.6(3) . 11 ?
O19 Zr1 Zr2 88.4(3) . . ?
O19 Zr1 Zr2 36.2(3) 11 . ?
O19 Zr1 Zr2 88.5(3) 11 4 ?
O19 Zr1 Zr2 36.2(3) . 4 ?
O20 Zr1 O17 73.3(5) . . ?
O20 Zr1 O21 94.2(4) . . ?
O20 Zr1 O22 73.0(4) . . ?
O20 Zr1 Zr1 89.2(3) . 4 ?
O20 Zr1 Zr1 179.1(3) . 11 ?
O20 Zr1 Zr2 119.4(3) . . ?
O20 Zr1 Zr2 120.1(3) . 4 ?
O21 Zr1 O17 72.6(5) . . ?
O21 Zr1 O22 72.2(5) . . ?
O21 Zr1 Zr1 86.6(3) . 11 ?
O21 Zr1 Zr1 176.6(3) . 4 ?
O21 Zr1 Zr2 118.4(4) . . ?
O21 Zr1 Zr2 118.2(4) . 4 ?
O22 Zr1 Zr1 109.1(3) . 4 ?
O22 Zr1 Zr1 106.9(3) . 11 ?
O22 Zr1 Zr2 71.3(3) . . ?
O22 Zr1 Zr2 160.3(3) . 4 ?
Zr1 Zr1 Zr1 90.0 11 4 ?
Zr2 Zr1 Zr1 59.60(4) 4 4 ?
Zr2 Zr1 Zr1 59.73(4) 4 11 ?
Zr2 Zr1 Zr1 59.75(4) . 4 ?
Zr2 Zr1 Zr1 59.89(4) . 11 ?
Zr2 Zr1 Zr2 89.10(5) . 4 ?
O16 Zr2 O16 119.2(6) 11 4 ?
O16 Zr2 Zr1 165.7(3) 4 11 ?
O16 Zr2 Zr1 75.0(3) 11 11 ?
O16 Zr2 Zr1 165.7(3) 11 4 ?
O16 Zr2 Zr1 111.9(3) 4 8 ?
O16 Zr2 Zr1 75.0(3) 4 4 ?
O16 Zr2 Zr1 111.9(3) 11 . ?
O16 Zr2 Zr1 109.7(3) 11 8 ?
O16 Zr2 Zr1 109.7(3) 4 . ?
O18 Zr2 O16 78.5(4) 11 11 ?
O18 Zr2 O16 143.6(4) 4 11 ?
O18 Zr2 O16 78.5(4) 4 4 ?
O18 Zr2 O16 143.6(4) 11 4 ?
O18 Zr2 O18 106.6(6) 11 4 ?
O18 Zr2 Zr1 89.2(3) 4 8 ?
O18 Zr2 Zr1 34.8(3) 4 4 ?
O18 Zr2 Zr1 89.2(3) 11 . ?
O18 Zr2 Zr1 89.0(3) 11 4 ?
O18 Zr2 Zr1 89.0(3) 4 11 ?
O18 Zr2 Zr1 34.8(3) 11 11 ?
O18 Zr2 Zr1 34.5(3) 11 8 ?
O18 Zr2 Zr1 34.5(3) 4 . ?
O19 Zr2 O16 79.6(4) 11 11 ?
O19 Zr2 O16 140.6(4) 11 4 ?
O19 Zr2 O16 140.6(4) 4 11 ?
O19 Zr2 O16 79.6(4) 4 4 ?
O19 Zr2 O18 69.9(4) 11 11 ?
O19 Zr2 O18 69.2(4) 11 4 ?
O19 Zr2 O18 69.9(4) 4 4 ?
O19 Zr2 O18 69.2(4) 4 11 ?
O19 Zr2 O19 108.4(7) 11 4 ?
O19 Zr2 O23 79.6(4) 4 8 ?
O19 Zr2 O23 79.6(4) 11 . ?
O19 Zr2 O23 142.3(4) 11 8 ?
O19 Zr2 O23 142.3(4) 4 . ?
O19 Zr2 Zr1 90.1(3) 4 . ?
O19 Zr2 Zr1 35.1(3) 4 4 ?
O19 Zr2 Zr1 89.8(3) 11 4 ?
O19 Zr2 Zr1 35.1(3) 11 11 ?
O19 Zr2 Zr1 34.7(3) 11 . ?
O19 Zr2 Zr1 89.8(3) 4 11 ?
O19 Zr2 Zr1 34.7(3) 4 8 ?
O19 Zr2 Zr1 90.1(3) 11 8 ?
O23 Zr2 O16 72.7(4) . 4 ?
O23 Zr2 O16 76.6(4) 8 4 ?
O23 Zr2 O16 72.7(4) 8 11 ?
O23 Zr2 O16 76.6(4) . 11 ?
O23 Zr2 O18 143.5(4) 8 4 ?
O23 Zr2 O18 79.7(4) . 4 ?
O23 Zr2 O18 79.7(4) 8 11 ?
O23 Zr2 O18 143.5(4) . 11 ?
O23 Zr2 O23 117.0(6) 8 . ?
O23 Zr2 Zr1 167.0(3) . 8 ?
O23 Zr2 Zr1 167.0(3) 8 . ?
O23 Zr2 Zr1 76.0(3) 8 8 ?
O23 Zr2 Zr1 111.1(3) . 4 ?
O23 Zr2 Zr1 76.0(3) . . ?
O23 Zr2 Zr1 111.1(3) 8 11 ?
O23 Zr2 Zr1 111.9(3) . 11 ?
O23 Zr2 Zr1 111.9(3) 8 4 ?
Zr1 Zr2 Zr1 60.38(5) 8 4 ?
Zr1 Zr2 Zr1 90.81(7) 4 11 ?
Zr1 Zr2 Zr1 60.65(5) . 4 ?
Zr1 Zr2 Zr1 90.99(7) . 8 ?
Zr1 Zr2 Zr1 60.38(5) . 11 ?
Zr1 Zr2 Zr1 60.65(5) 8 11 ?
O1 Zr3 O1 65.7(5) 4_565 . ?
O1 Zr3 O3 149.8(4) 4_565 . ?
O1 Zr3 O3 144.5(4) . . ?
O1 Zr3 O6 77.5(4) 4_565 . ?
O1 Zr3 O6 139.1(4) . . ?
O1 Zr3 O13 137.2(4) 4_565 9_565 ?
O1 Zr3 O13 76.0(4) . 9_565 ?
O1 Zr3 Zr3 33.0(3) 4_565 4_565 ?
O1 Zr3 Zr3 32.8(3) . 4_565 ?
O1 Zr3 Zr4 87.8(3) . 11 ?
O1 Zr3 Zr4 37.7(3) 4_565 11 ?
O1 Zr3 Zr4 37.8(3) . 8_565 ?
O1 Zr3 Zr4 88.0(3) 4_565 8_565 ?
O1 Zr3 Zr5 91.4(3) . 11 ?
O1 Zr3 Zr5 91.4(3) 4_565 11 ?
O2 Zr3 O1 107.4(5) . 4_565 ?
O2 Zr3 O1 74.0(4) . . ?
O2 Zr3 O3 87.9(4) . . ?
O2 Zr3 O4 148.9(5) . . ?
O2 Zr3 O5 64.3(5) . . ?
O2 Zr3 O6 136.8(5) . . ?
O2 Zr3 O13 78.0(5) . 9_565 ?
O2 Zr3 Zr3 89.1(3) . 4_565 ?
O2 Zr3 Zr4 36.3(3) . 8_565 ?
O2 Zr3 Zr4 86.1(4) . 11 ?
O2 Zr3 Zr5 32.0(4) . 11 ?
O3 Zr3 O6 73.8(4) . . ?
O3 Zr3 O13 70.4(4) . 9_565 ?
O3 Zr3 Zr3 176.7(3) . 4_565 ?
O3 Zr3 Zr4 117.4(3) . 8_565 ?
O3 Zr3 Zr4 121.8(3) . 11 ?
O3 Zr3 Zr5 88.5(3) . 11 ?
O4 Zr3 O1 88.9(4) . . ?
O4 Zr3 O1 88.0(4) . 4_565 ?
O4 Zr3 O3 91.7(4) . . ?
O4 Zr3 O5 146.8(4) . . ?
O4 Zr3 O6 72.0(4) . . ?
O4 Zr3 O13 72.6(4) . 9_565 ?
O4 Zr3 Zr3 90.1(3) . 4_565 ?
O4 Zr3 Zr4 119.8(3) . 11 ?
O4 Zr3 Zr4 121.2(3) . 8_565 ?
O4 Zr3 Zr5 179.1(3) . 11 ?
O5 Zr3 O1 74.0(4) . 4_565 ?
O5 Zr3 O1 107.7(4) . . ?
O5 Zr3 O3 90.6(4) . . ?
O5 Zr3 O6 76.9(4) . . ?
O5 Zr3 O13 138.4(5) . 9_565 ?
O5 Zr3 Zr3 89.4(3) . 4_565 ?
O5 Zr3 Zr4 36.4(3) . 11 ?
O5 Zr3 Zr4 86.4(3) . 8_565 ?
O5 Zr3 Zr5 32.3(3) . 11 ?
O6 Zr3 O13 127.9(5) . 9_565 ?
O6 Zr3 Zr3 109.4(3) . 4_565 ?
O6 Zr3 Zr4 72.3(3) . 11 ?
O6 Zr3 Zr4 160.3(3) . 8_565 ?
O6 Zr3 Zr5 107.2(3) . 11 ?
O13 Zr3 Zr3 107.6(3) 9_565 4_565 ?
O13 Zr3 Zr4 71.7(3) 9_565 8_565 ?
O13 Zr3 Zr4 159.8(3) 9_565 11 ?
O13 Zr3 Zr5 108.3(3) 9_565 11 ?
Zr4 Zr3 Zr3 59.32(4) 11 4_565 ?
Zr4 Zr3 Zr3 59.35(4) 8_565 4_565 ?
Zr4 Zr3 Zr4 88.08(5) 8_565 11 ?
Zr4 Zr3 Zr5 59.42(5) 8_565 11 ?
Zr4 Zr3 Zr5 59.41(5) 11 11 ?
Zr5 Zr3 Zr3 89.74(4) 11 4_565 ?
O1 Zr4 Zr3 35.5(3) 8_665 11 ?
O1 Zr4 Zr3 35.7(3) 8_665 8_665 ?
O1 Zr4 Zr5 91.1(3) 8_665 4_665 ?
O1 Zr4 Zr5 91.0(3) 8_665 . ?
O2 Zr4 O1 70.1(5) 8_665 8_665 ?
O2 Zr4 O26 141.1(4) 8_665 . ?
O2 Zr4 Zr3 89.5(3) 8_665 11 ?
O2 Zr4 Zr3 34.5(3) 8_665 8_665 ?
O2 Zr4 Zr5 34.4(4) 8_665 4_665 ?
O2 Zr4 Zr5 89.1(3) 8_665 . ?
O5 Zr4 O1 70.3(4) 11 8_665 ?
O5 Zr4 O2 106.5(4) 11 8_665 ?
O5 Zr4 O26 80.9(4) 11 . ?
O5 Zr4 Zr3 34.9(3) 11 11 ?
O5 Zr4 Zr3 90.0(3) 11 8_665 ?
O5 Zr4 Zr5 34.4(3) 11 . ?
O5 Zr4 Zr5 89.4(3) 11 4_665 ?
O7 Zr4 O1 79.9(4) 11 8_665 ?
O7 Zr4 O2 144.1(5) 11 8_665 ?
O7 Zr4 O5 80.3(4) 11 11 ?
O7 Zr4 O12 74.0(4) 11 6_554 ?
O7 Zr4 O15 115.9(4) 11 12 ?
O7 Zr4 O26 74.3(4) 11 . ?
O7 Zr4 O28 141.8(5) 11 . ?
O7 Zr4 Zr3 76.3(3) 11 11 ?
O7 Zr4 Zr3 112.7(3) 11 8_665 ?
O7 Zr4 Zr5 111.2(3) 11 . ?
O7 Zr4 Zr5 168.1(3) 11 4_665 ?
O12 Zr4 O1 78.5(4) 6_554 8_665 ?
O12 Zr4 O2 80.9(5) 6_554 8_665 ?
O12 Zr4 O5 142.5(5) 6_554 11 ?
O12 Zr4 O26 116.6(5) 6_554 . ?
O12 Zr4 Zr3 111.0(3) 6_554 11 ?
O12 Zr4 Zr3 75.7(3) 6_554 8_665 ?
O12 Zr4 Zr5 112.0(3) 6_554 4_665 ?
O12 Zr4 Zr5 167.5(3) 6_554 . ?
O15 Zr4 O1 142.4(4) 12 8_665 ?
O15 Zr4 O2 80.3(5) 12 8_665 ?
O15 Zr4 O5 142.7(5) 12 11 ?
O15 Zr4 O12 74.3(4) 12 6_554 ?
O15 Zr4 O26 72.7(4) 12 . ?
O15 Zr4 Zr3 167.7(3) 12 11 ?
O15 Zr4 Zr3 111.1(3) 12 8_665 ?
O15 Zr4 Zr5 111.6(3) 12 . ?
O15 Zr4 Zr5 75.9(3) 12 4_665 ?
O26 Zr4 O1 144.1(4) . 8_665 ?
O26 Zr4 Zr3 112.6(3) . 11 ?
O26 Zr4 Zr3 167.6(3) . 8_665 ?
O26 Zr4 Zr5 75.9(3) . . ?
O26 Zr4 Zr5 110.1(3) . 4_665 ?
O28 Zr4 O1 111.5(4) . 8_665 ?
O28 Zr4 O2 70.2(5) . 8_665 ?
O28 Zr4 O5 70.6(5) . 11 ?
O28 Zr4 O12 142.8(5) . 6_554 ?
O28 Zr4 O15 78.0(5) . 12 ?
O28 Zr4 O26 77.0(4) . . ?
O28 Zr4 Zr3 92.0(3) . 8_665 ?
O28 Zr4 Zr3 92.2(3) . 11 ?
O28 Zr4 Zr5 35.8(3) . 4_665 ?
O28 Zr4 Zr5 36.2(4) . . ?
Zr3 Zr4 Zr3 61.33(5) 8_665 11 ?
Zr5 Zr4 Zr3 91.81(5) 4_665 11 ?
Zr5 Zr4 Zr3 91.83(5) . 8_665 ?
Zr5 Zr4 Zr3 61.01(4) . 11 ?
Zr5 Zr4 Zr3 61.01(4) 4_665 8_665 ?
Zr5 Zr4 Zr5 60.84(5) . 4_665 ?
O2 Zr5 O5 64.8(5) 11 11 ?
O2 Zr5 O14 78.2(5) 11 9_665 ?
O2 Zr5 O27 137.1(4) 11 . ?
O2 Zr5 O28 107.5(5) 11 . ?
O2 Zr5 O28 71.7(4) 11 4_665 ?
O2 Zr5 O29 147.6(5) 11 . ?
O2 Zr5 O30 88.8(4) 11 . ?
O2 Zr5 Zr3 32.1(3) 11 11 ?
O2 Zr5 Zr4 36.4(3) 11 4_665 ?
O2 Zr5 Zr4 86.3(4) 11 . ?
O2 Zr5 Zr5 89.6(3) 11 4_665 ?
O5 Zr5 O14 139.1(5) 11 9_665 ?
O5 Zr5 O27 76.2(4) 11 . ?
O5 Zr5 O28 108.0(4) 11 4_665 ?
O5 Zr5 O28 71.7(4) 11 . ?
O5 Zr5 O29 147.3(5) 11 . ?
O5 Zr5 O30 87.9(4) 11 . ?
O5 Zr5 Zr3 32.6(3) 11 11 ?
O5 Zr5 Zr4 36.3(3) 11 . ?
O5 Zr5 Zr4 86.9(3) 11 4_665 ?
O5 Zr5 Zr5 89.8(3) 11 4_665 ?
O14 Zr5 O27 128.8(5) 9_665 . ?
O14 Zr5 Zr3 108.6(3) 9_665 11 ?
O14 Zr5 Zr4 160.1(3) 9_665 . ?
O14 Zr5 Zr4 71.8(3) 9_665 4_665 ?
O14 Zr5 Zr5 107.3(4) 9_665 4_665 ?
O27 Zr5 Zr3 107.0(3) . 11 ?
O27 Zr5 Zr4 71.2(3) . . ?
O27 Zr5 Zr4 159.4(3) . 4_665 ?
O27 Zr5 Zr5 108.1(4) . 4_665 ?
O28 Zr5 O14 139.6(5) . 9_665 ?
O28 Zr5 O14 73.9(5) 4_665 9_665 ?
O28 Zr5 O27 140.9(5) 4_665 . ?
O28 Zr5 O27 74.5(5) . . ?
O28 Zr5 O28 70.5(5) 4_665 . ?
O28 Zr5 O30 145.2(5) 4_665 . ?
O28 Zr5 O30 144.1(5) . . ?
O28 Zr5 Zr3 90.2(3) . 11 ?
O28 Zr5 Zr3 90.2(3) 4_665 11 ?
O28 Zr5 Zr4 89.3(3) . 4_665 ?
O28 Zr5 Zr4 89.5(3) 4_665 . ?
O28 Zr5 Zr4 35.3(3) 4_665 4_665 ?
O28 Zr5 Zr4 35.4(3) . . ?
O28 Zr5 Zr5 35.4(3) 4_665 4_665 ?
O28 Zr5 Zr5 35.2(3) . 4_665 ?
O29 Zr5 O14 72.3(5) . 9_665 ?
O29 Zr5 O27 74.0(4) . . ?
O29 Zr5 O28 87.4(4) . 4_665 ?
O29 Zr5 O28 87.4(4) . . ?
O29 Zr5 O30 95.5(4) . . ?
O29 Zr5 Zr3 177.1(3) . 11 ?
O29 Zr5 Zr4 118.7(3) . . ?
O29 Zr5 Zr4 118.6(3) . 4_665 ?
O29 Zr5 Zr5 86.8(3) . 4_665 ?
O30 Zr5 O14 74.1(5) . 9_665 ?
O30 Zr5 O27 72.0(5) . . ?
O30 Zr5 Zr3 87.4(3) . 11 ?
O30 Zr5 Zr4 118.5(3) . . ?
O30 Zr5 Zr4 119.6(3) . 4_665 ?
O30 Zr5 Zr5 177.6(3) . 4_665 ?
Zr4 Zr5 Zr3 59.58(5) . 11 ?
Zr4 Zr5 Zr3 59.56(5) 4_665 11 ?
Zr4 Zr5 Zr4 88.27(5) . 4_665 ?
Zr4 Zr5 Zr5 59.59(5) . 4_665 ?
Zr4 Zr5 Zr5 59.57(5) 4_665 4_665 ?
Zr5 Zr5 Zr3 90.25(4) 4_665 11 ?

loop_
_geom_bond_atom_site_label_1
_geom_bond_atom_site_label_2
_geom_bond_distance
_geom_bond_site_symmetry_2
_geom_bond_publ_flag
C1 C2 1.3900 . ?
C1 C6 1.3900 . ?
C1 C57 1.48(2) . ?
C2 H2 0.9300 . ?
C2 C3 1.3900 . ?
C3 H3 0.9300 . ?
C3 C4 1.3900 . ?
C4 C5 1.3900 . ?
C4 C7 1.512(12) . ?
C5 H5 0.9300 . ?
C5 C6 1.3900 . ?
C6 H6 0.9300 . ?
C7 C12 1.3900 . ?
C7 C8 1.3900 . ?
C12 C11 1.3900 . ?
C12 C58 1.545(18) . ?
C11 C10 1.3900 . ?
C11 C60 1.503(17) . ?
C10 C9 1.3900 . ?
C10 O11 1.335(14) . ?
C9 C8 1.3900 . ?
C9 C25 1.507(12) . ?
C8 H8 0.9300 . ?
C13 C18 1.3900 . ?
C13 C14 1.3900 . ?
C13 C62 1.474(17) . ?
C18 C17 1.3900 . ?
C18 C19 1.515(11) . ?
C17 H17 0.9300 . ?
C17 C16 1.3900 . ?
C16 C15 1.3900 . ?
C16 C31 1.536(12) . ?
C15 C14 1.3900 . ?
C15 O10 1.422(13) . ?
C14 C60 1.543(19) . ?
C19 C24 1.3900 . ?
C19 C20 1.3900 . ?
C24 H24 0.9300 . ?
C24 C23 1.3900 . ?
C23 H23 0.9300 . ?
C23 C22 1.3900 . ?
C22 C21 1.3900 . ?
C22 C63 1.47(2) . ?
C21 H21 0.9300 . ?
C21 C20 1.3900 . ?
C20 H20 0.9300 . ?
C25 C30 1.3900 . ?
C25 C26 1.3900 . ?
C30 H30 0.9300 . ?
C30 C29 1.3900 . ?
C29 H29 0.9300 . ?
C29 C28 1.3900 . ?
C28 C27 1.3900 . ?
C28 C56 1.51(2) . ?
C27 H27 0.9300 . ?
C27 C26 1.3900 . ?
C26 H26 0.9300 . ?
C31 C36 1.3900 . ?
C31 C32 1.3900 . ?
C36 H36 0.9300 . ?
C36 C35 1.3900 . ?
C35 H35 0.9300 . ?
C35 C34 1.3900 . ?
C34 C33 1.3900 . ?
C34 C55 1.53(2) . ?
C33 H33 0.9300 . ?
C33 C32 1.3900 . ?
C32 H32 0.9300 . ?
C37 C42 1.3900 . ?
C37 C38 1.3900 . ?
C37 C64 1.42(2) . ?
C42 H42 0.9300 . ?
C42 C41 1.3900 . ?
C41 H41 0.9300 . ?
C41 C40 1.3900 . ?
C40 C39 1.3900 . ?
C40 C43 1.552(11) . ?
C39 H39 0.9300 . ?
C39 C38 1.3900 . ?
C38 H38 0.9300 . ?
C43 C44 1.3900 . ?
C43 C48 1.3900 . ?
C44 H44 0.9300 . ?
C44 C45 1.3900 . ?
C45 C46 1.3900 . ?
C45 C49 1.504(12) . ?
C46 C47 1.3900 . ?
C46 C67 1.465(19) . ?
C47 C48 1.3900 . ?
C47 C65 1.531(14) . ?
C48 O25 1.423(13) . ?
C49 C54 1.3900 . ?
C49 C50 1.3900 . ?
C54 H54 0.9300 . ?
C54 C53 1.3900 . ?
C53 H53 0.9300 . ?
C53 C52 1.3900 . ?
C52 C51 1.3900 . ?
C52 C68 1.52(2) . ?
C51 H51 0.9300 . ?
C51 C50 1.3900 . ?
C50 H50 0.9300 . ?
C55 O6 1.34(2) . ?
C55 O7 1.263(17) . ?
C56 O12 1.26(2) . ?
C56 O13 1.25(2) . ?
C57 O14 1.25(2) . ?
C57 O15 1.31(2) . ?
C58 H58A 0.9700 . ?
C58 H58B 0.9700 . ?
C58 C59 1.49(2) . ?
C59 H59A 0.9700 . ?
C59 H59B 0.9700 . ?
C59 C60 1.59(2) . ?
C60 C61 1.54(2) . ?
C61 H61A 0.9700 . ?
C61 H61B 0.9700 . ?
C61 C62 1.53(2) . ?
C62 H62A 0.9700 . ?
C62 H62B 0.9700 . ?
C63 O16 1.285(18) . ?
C63 O17 1.23(2) . ?
C64 O22 1.28(2) . ?
C64 O23 1.28(2) . ?
C65 C47 1.531(18) 9 ?
C65 C66 1.51(2) . ?
C65 C66 1.51(2) 9 ?
C66 H66A 0.9700 . ?
C66 H66B 0.9700 . ?
C66 C67 1.53(2) 9 ?
C67 C66 1.53(2) 9 ?
C67 H67A 0.9700 . ?
C67 H67B 0.9700 . ?
C68 O26 1.16(2) . ?
C68 O27 1.32(2) . ?
O1 Zr3 2.125(11) . ?
O1 Zr3 2.118(12) 4_565 ?
O1 Zr4 2.231(11) 8_565 ?
O2 Zr3 2.094(13) . ?
O2 Zr4 2.190(11) 8_565 ?
O2 Zr5 2.087(14) 11 ?
O3 Zr3 2.179(12) . ?
O4 Zr3 2.108(11) . ?
O5 Zr3 2.110(13) . ?
O5 Zr4 2.187(12) 11 ?
O5 Zr5 2.088(13) 11 ?
O6 Zr3 2.204(12) . ?
O7 Zr4 2.105(11) 11 ?
O8 P2 1.455(14) . ?
O9 P2 1.532(13) . ?
O10 P2 1.635(13) . ?
O11 P2 1.682(13) . ?
O12 Zr4 2.171(13) 2 ?
O13 Zr3 2.288(13) 9_565 ?
O14 Zr5 2.256(13) 9_455 ?
O15 Zr4 2.168(12) 12 ?
O16 Zr2 2.273(13) 4 ?
O17 Zr1 2.231(12) . ?
O18 Zr1 2.097(12) 4 ?
O18 Zr1 2.113(11) . ?
O18 Zr2 2.213(11) 4 ?
O19 Zr1 2.113(12) 11 ?
O19 Zr1 2.131(12) . ?
O19 Zr2 2.189(11) 4 ?
O20 Zr1 2.133(11) . ?
O21 Zr1 2.182(11) . ?
O22 Zr1 2.265(12) . ?
O23 Zr2 2.208(11) . ?
O24 P1 1.477(13) . ?
O25 P1 1.606(12) . ?
O26 Zr4 2.192(11) . ?
O27 Zr5 2.262(13) . ?
O28 Zr4 2.130(11) . ?
O28 Zr5 2.157(13) 4_665 ?
O28 Zr5 2.168(14) . ?
O29 Zr5 2.149(11) . ?
O30 Zr5 2.208(12) . ?
P1 O24 1.477(13) 9 ?
P1 O25 1.606(13) 9 ?
Zr1 O18 2.097(12) 4 ?
Zr1 O19 2.113(12) 11 ?
Zr1 Zr1 3.541(3) 4 ?
Zr1 Zr1 3.527(3) 11 ?
Zr1 Zr2 3.510(2) 4 ?
Zr1 Zr2 3.504(2) . ?
Zr2 O16 2.273(13) 11 ?
Zr2 O16 2.273(13) 4 ?
Zr2 O18 2.213(11) 11 ?
Zr2 O18 2.213(11) 4 ?
Zr2 O19 2.189(11) 4 ?
Zr2 O19 2.188(11) 11 ?
Zr2 O23 2.208(11) 8 ?
Zr2 Zr1 3.510(2) 11 ?
Zr2 Zr1 3.504(2) 8 ?
Zr2 Zr1 3.510(2) 4 ?
Zr3 O1 2.118(12) 4_565 ?
Zr3 O13 2.288(13) 9_565 ?
Zr3 Zr3 3.562(3) 4_565 ?
Zr3 Zr4 3.493(2) 11 ?
Zr3 Zr4 3.492(2) 8_565 ?
Zr3 Zr5 3.5424(18) 11 ?
Zr4 O1 2.231(11) 8_665 ?
Zr4 O2 2.190(11) 8_665 ?
Zr4 O5 2.187(12) 11 ?
Zr4 O7 2.105(11) 11 ?
Zr4 O12 2.171(13) 6_554 ?
Zr4 O15 2.168(12) 12 ?
Zr4 Zr3 3.492(2) 11 ?
Zr4 Zr3 3.492(2) 8_665 ?
Zr4 Zr5 3.487(2) 4_665 ?
Zr4 Zr5 3.486(2) . ?
Zr5 O2 2.087(14) 11 ?
Zr5 O5 2.088(13) 11 ?
Zr5 O14 2.256(13) 9_665 ?
Zr5 O28 2.157(13) 4_665 ?
Zr5 Zr3 3.5422(18) 11 ?
Zr5 Zr4 3.487(2) 4_665 ?
Zr5 Zr5 3.531(3) 4_665 ?

loop_
_geom_torsion_atom_site_label_1
_geom_torsion_atom_site_label_2
_geom_torsion_atom_site_label_3
_geom_torsion_atom_site_label_4
_geom_torsion
_geom_torsion_site_symmetry_1
_geom_torsion_site_symmetry_2
_geom_torsion_site_symmetry_3
_geom_torsion_site_symmetry_4
_geom_torsion_publ_flag
C1 C2 C3 C4 0.0 . . . . ?
C1 C57 O14 Zr5 171.4(10) . . . 9_455 ?
C1 C57 O15 Zr4 -169.3(9) . . . 12 ?
C2 C1 C6 C5 0.0 . . . . ?
C2 C1 C57 O14 30(2) . . . . ?
C2 C1 C57 O15 -150.6(13) . . . . ?
C2 C3 C4 C5 0.0 . . . . ?
C2 C3 C4 C7 -174.3(11) . . . . ?
C3 C4 C5 C6 0.0 . . . . ?
C3 C4 C7 C12 -131.4(7) . . . . ?
C3 C4 C7 C8 57.5(11) . . . . ?
C4 C5 C6 C1 0.0 . . . . ?
C4 C7 C12 C11 -171.1(12) . . . . ?
C4 C7 C12 C58 17.6(14) . . . . ?
C4 C7 C8 C9 171.1(12) . . . . ?
C5 C4 C7 C12 54.5(11) . . . . ?
C5 C4 C7 C8 -116.6(9) . . . . ?
C6 C1 C2 C3 0.0 . . . . ?
C6 C1 C57 O14 -155.1(15) . . . . ?
C6 C1 C57 O15 24(2) . . . . ?
C7 C4 C5 C6 173.9(11) . . . . ?
C7 C12 C11 C10 0.0 . . . . ?
C7 C12 C11 C60 178.9(11) . . . . ?
C7 C12 C58 C59 155.2(10) . . . . ?
C12 C7 C8 C9 0.0 . . . . ?
C12 C11 C10 C9 0.0 . . . . ?
C12 C11 C10 O11 -177.9(13) . . . . ?
C12 C11 C60 C14 150.0(12) . . . . ?
C12 C11 C60 C59 27.8(13) . . . . ?
C12 C11 C60 C61 -91.4(14) . . . . ?
C12 C58 C59 C60 33.8(17) . . . . ?
C11 C12 C58 C59 -16.7(15) . . . . ?
C11 C10 C9 C8 0.0 . . . . ?
C11 C10 C9 C25 178.9(12) . . . . ?
C11 C10 O11 P2 89.9(11) . . . . ?
C11 C60 C61 C62 -167.7(13) . . . . ?
C10 C11 C60 C14 -31(2) . . . . ?
C10 C11 C60 C59 -153.5(10) . . . . ?
C10 C11 C60 C61 87.3(16) . . . . ?
C10 C9 C8 C7 0.0 . . . . ?
C10 C9 C25 C30 -52.7(11) . . . . ?
C10 C9 C25 C26 133.2(7) . . . . ?
C10 O11 P2 O8 -176.1(11) . . . . ?
C10 O11 P2 O9 51.0(12) . . . . ?
C10 O11 P2 O10 -55.5(11) . . . . ?
C9 C10 O11 P2 -88.0(10) . . . . ?
C9 C25 C30 C29 -174.1(11) . . . . ?
C9 C25 C26 C27 174.2(11) . . . . ?
C8 C7 C12 C11 0.0 . . . . ?
C8 C7 C12 C58 -171.2(15) . . . . ?
C8 C9 C25 C30 126.2(8) . . . . ?
C8 C9 C25 C26 -47.9(11) . . . . ?
C13 C18 C17 C16 0.0 . . . . ?
C13 C18 C19 C24 64.3(11) . . . . ?
C13 C18 C19 C20 -124.1(8) . . . . ?
C13 C14 C60 C11 157.9(12) . . . . ?
C13 C14 C60 C59 -86.3(12) . . . . ?
C13 C14 C60 C61 30.9(13) . . . . ?
C18 C13 C14 C15 0.0 . . . . ?
C18 C13 C14 C60 171.5(11) . . . . ?
C18 C13 C62 C61 164.0(10) . . . . ?
C18 C17 C16 C15 0.0 . . . . ?
C18 C17 C16 C31 170.4(11) . . . . ?
C18 C19 C24 C23 171.4(11) . . . . ?
C18 C19 C20 C21 -171.8(11) . . . . ?
C17 C18 C19 C24 -114.8(9) . . . . ?
C17 C18 C19 C20 56.8(11) . . . . ?
C17 C16 C15 C14 0.0 . . . . ?
C17 C16 C15 O10 178.5(12) . . . . ?
C17 C16 C31 C36 -32.2(12) . . . . ?
C17 C16 C31 C32 144.7(7) . . . . ?
C16 C15 C14 C13 0.0 . . . . ?
C16 C15 C14 C60 -169.6(14) . . . . ?
C16 C15 O10 P2 -91.0(10) . . . . ?
C16 C31 C36 C35 176.9(11) . . . . ?
C16 C31 C32 C33 -176.9(11) . . . . ?
C15 C16 C31 C36 138.3(8) . . . . ?
C15 C16 C31 C32 -44.8(11) . . . . ?
C15 C14 C60 C11 -32(2) . . . . ?
C15 C14 C60 C59 84.1(15) . . . . ?
C15 C14 C60 C61 -158.7(10) . . . . ?
C15 O10 P2 O8 43.5(12) . . . . ?
C15 O10 P2 O9 178.0(10) . . . . ?
C15 O10 P2 O11 -70.1(10) . . . . ?
C14 C13 C18 C17 0.0 . . . . ?
C14 C13 C18 C19 -179.1(11) . . . . ?
C14 C13 C62 C61 -9.3(14) . . . . ?
C14 C15 O10 P2 87.5(10) . . . . ?
C14 C60 C61 C62 -35.8(15) . . . . ?
C19 C18 C17 C16 179.1(11) . . . . ?
C19 C24 C23 C22 0.0 . . . . ?
C24 C19 C20 C21 0.0 . . . . ?
C24 C23 C22 C21 0.0 . . . . ?
C24 C23 C22 C63 174.4(14) . . . . ?
C23 C22 C21 C20 0.0 . . . . ?
C23 C22 C63 O16 34(2) . . . . ?
C23 C22 C63 O17 -160.2(17) . . . . ?
C22 C21 C20 C19 0.0 . . . . ?
C22 C63 O16 Zr2 171.6(10) . . . 4 ?
C22 C63 O17 Zr1 -176.7(11) . . . . ?
C21 C22 C63 O16 -151.6(13) . . . . ?
C21 C22 C63 O17 14(3) . . . . ?
C20 C19 C24 C23 0.0 . . . . ?
C25 C9 C8 C7 -178.9(11) . . . . ?
C25 C30 C29 C28 0.0 . . . . ?
C30 C25 C26 C27 0.0 . . . . ?
C30 C29 C28 C27 0.0 . . . . ?
C30 C29 C28 C56 174.4(12) . . . . ?
C29 C28 C27 C26 0.0 . . . . ?
C29 C28 C56 O12 -23(2) . . . . ?
C29 C28 C56 O13 151.2(13) . . . . ?
C28 C27 C26 C25 0.0 . . . . ?
C28 C56 O12 Zr4 172.2(9) . . . 2 ?
C28 C56 O13 Zr3 -171.5(9) . . . 9_565 ?
C27 C28 C56 O12 151.7(13) . . . . ?
C27 C28 C56 O13 -34(2) . . . . ?
C26 C25 C30 C29 0.0 . . . . ?
C31 C16 C15 C14 -170.5(11) . . . . ?
C31 C16 C15 O10 8.0(13) . . . . ?
C31 C36 C35 C34 0.0 . . . . ?
C36 C31 C32 C33 0.0 . . . . ?
C36 C35 C34 C33 0.0 . . . . ?
C36 C35 C34 C55 178.1(13) . . . . ?
C35 C34 C33 C32 0.0 . . . . ?
C35 C34 C55 O6 -157.7(13) . . . . ?
C35 C34 C55 O7 31(2) . . . . ?
C34 C33 C32 C31 0.0 . . . . ?
C34 C55 O6 Zr3 -177.2(9) . . . . ?
C34 C55 O7 Zr4 175.5(9) . . . 11 ?
C33 C34 C55 O6 20(2) . . . . ?
C33 C34 C55 O7 -150.8(14) . . . . ?
C32 C31 C36 C35 0.0 . . . . ?
C37 C42 C41 C40 0.0 . . . . ?
C37 C64 O22 Zr1 178.6(9) . . . . ?
C37 C64 O23 Zr2 -174.0(10) . . . . ?
C42 C37 C38 C39 0.0 . . . . ?
C42 C37 C64 O22 156.6(13) . . . . ?
C42 C37 C64 O23 -24(2) . . . . ?
C42 C41 C40 C39 0.0 . . . . ?
C42 C41 C40 C43 -174.4(10) . . . . ?
C41 C40 C39 C38 0.0 . . . . ?
C41 C40 C43 C44 126.8(8) . . . . ?
C41 C40 C43 C48 -61.3(11) . . . . ?
C40 C39 C38 C37 0.0 . . . . ?
C40 C43 C44 C45 172.0(11) . . . . ?
C40 C43 C48 C47 -171.8(11) . . . . ?
C40 C43 C48 O25 -1.3(13) . . . . ?
C39 C40 C43 C44 -47.7(11) . . . . ?
C39 C40 C43 C48 124.2(8) . . . . ?
C38 C37 C42 C41 0.0 . . . . ?
C38 C37 C64 O22 -24(2) . . . . ?
C38 C37 C64 O23 155.4(13) . . . . ?
C43 C40 C39 C38 174.5(10) . . . . ?
C43 C44 C45 C46 0.0 . . . . ?
C43 C44 C45 C49 173.7(12) . . . . ?
C43 C48 O25 P1 -87.1(12) . . . . ?
C44 C43 C48 C47 0.0 . . . . ?
C44 C43 C48 O25 170.5(12) . . . . ?
C44 C45 C46 C47 0.0 . . . . ?
C44 C45 C46 C67 -175.5(17) . . . . ?
C44 C45 C49 C54 -138.3(8) . . . . ?
C44 C45 C49 C50 42.3(11) . . . . ?
C45 C46 C47 C48 0.0 . . . . ?
C45 C46 C47 C65 173.9(11) . . . . ?
C45 C46 C67 C66 164.6(11) . . . 9 ?
C45 C49 C54 C53 -179.3(12) . . . . ?
C45 C49 C50 C51 179.3(11) . . . . ?
C46 C45 C49 C54 35.3(13) . . . . ?
C46 C45 C49 C50 -144.1(8) . . . . ?
C46 C47 C48 C43 0.0 . . . . ?
C46 C47 C48 O25 -170.7(12) . . . . ?
C46 C47 C65 C47 152.2(16) . . . 9 ?
C46 C47 C65 C66 -87.4(14) . . . . ?
C46 C47 C65 C66 26.5(14) . . . 9 ?
C47 C46 C67 C66 -11.3(17) . . . 9 ?
C47 C48 O25 P1 83.5(12) . . . . ?
C47 C65 C66 C67 -164.5(14) . . . 9 ?
C47 C65 C66 C67 -32(2) 9 . . 9 ?
C48 C43 C44 C45 0.0 . . . . ?
C48 C47 C65 C47 -34.6(11) . . . 9 ?
C48 C47 C65 C66 85.8(19) . . . . ?
C48 C47 C65 C66 -160.4(11) . . . 9 ?
C48 O25 P1 O24 47.6(13) . . . . ?
C48 O25 P1 O24 -178.2(10) . . . 9 ?
C48 O25 P1 O25 -63.1(10) . . . 9 ?
C49 C45 C46 C47 -173.5(12) . . . . ?
C49 C45 C46 C67 11.0(18) . . . . ?
C49 C54 C53 C52 0.0 . . . . ?
C54 C49 C50 C51 0.0 . . . . ?
C54 C53 C52 C51 0.0 . . . . ?
C54 C53 C52 C68 -177.7(15) . . . . ?
C53 C52 C51 C50 0.0 . . . . ?
C53 C52 C68 O26 148.8(16) . . . . ?
C53 C52 C68 O27 -17(2) . . . . ?
C52 C51 C50 C49 0.0 . . . . ?
C52 C68 O26 Zr4 -176.4(9) . . . . ?
C52 C68 O27 Zr5 -177.7(9) . . . . ?
C51 C52 C68 O26 -29(2) . . . . ?
C51 C52 C68 O27 165.3(13) . . . . ?
C50 C49 C54 C53 0.0 . . . . ?
C55 C34 C33 C32 -177.9(14) . . . . ?
C56 C28 C27 C26 -174.2(13) . . . . ?
C57 C1 C2 C3 175.0(14) . . . . ?
C57 C1 C6 C5 -175.0(13) . . . . ?
C58 C12 C11 C10 172.7(12) . . . . ?
C58 C12 C11 C60 -8.4(13) . . . . ?
C58 C59 C60 C11 -38.5(16) . . . . ?
C58 C59 C60 C14 -168.6(13) . . . . ?
C58 C59 C60 C61 83.4(17) . . . . ?
C59 C60 C61 C62 81.1(17) . . . . ?
C60 C11 C10 C9 -178.7(13) . . . . ?
C60 C11 C10 O11 3.4(16) . . . . ?
C60 C61 C62 C13 29.4(17) . . . . ?
C62 C13 C18 C17 -172.7(14) . . . . ?
C62 C13 C18 C19 8.1(15) . . . . ?
C62 C13 C14 C15 174.0(12) . . . . ?
C62 C13 C14 C60 -14.5(12) . . . . ?
C63 C22 C21 C20 -174.5(14) . . . . ?
C64 C37 C42 C41 179.4(13) . . . . ?
C64 C37 C38 C39 -179.4(13) . . . . ?
C65 C47 C48 C43 -172.6(13) . . . . ?
C65 C47 C48 O25 16.8(14) . . . . ?
C66 C65 C66 C67 85.8(13) 9 . . 9 ?
C67 C46 C47 C48 176.4(13) . . . . ?
C67 C46 C47 C65 -9.7(12) . . . . ?
C68 C52 C51 C50 178.0(13) . . . . ?
O6 C55 O7 Zr4 6(3) . . . 11 ?
O7 C55 O6 Zr3 -7(3) . . . . ?
O10 C15 C14 C13 -178.5(12) . . . . ?
O10 C15 C14 C60 11.9(14) . . . . ?
O11 C10 C9 C8 177.9(13) . . . . ?
O11 C10 C9 C25 -3.2(12) . . . . ?
O12 C56 O13 Zr3 2(3) . . . 9_565 ?
O13 C56 O12 Zr4 -1(3) . . . 2 ?
O14 C57 O15 Zr4 10(3) . . . 12 ?
O15 C57 O14 Zr5 -8(3) . . . 9_455 ?
O16 C63 O17 Zr1 -12(4) . . . . ?
O17 C63 O16 Zr2 6(3) . . . 4 ?
O22 C64 O23 Zr2 5(3) . . . . ?
O23 C64 O22 Zr1 -1(3) . . . . ?
O26 C68 O27 Zr5 18(3) . . . . ?
O27 C68 O26 Zr4 -13(3) . . . . ?
